data_7225857
loop_
_publ_author_name
'Fonari, Marina S.'
'Antal, Sofia'
'Casta\~neda, Ra\'ul'
'Ordonez, Carlos'
'Timofeeva, Tatiana V.'

_publ_section_title
;
 Crystalline products of CO2capture by piperazine aqueous solutions
;
_journal_issue 33
_journal_name_full CrystEngComm
_journal_page_first 6282
_journal_paper_doi 10.1039/C6CE01083K
_journal_volume 18
_journal_year 2016
_chemical_formula_moiety 'C4 H10 N2, H2 O'
_chemical_formula_sum 'C4 H12 N2 O'
_chemical_formula_weight 104.16
_chemical_name_common 'piperazine monohydrate'
_space_group_crystal_system monoclinic
_space_group_IT_number 14
_space_group_name_Hall '-P 2ybc'
_space_group_name_H-M_alt 'P 1 21/c 1'
_symmetry_space_group_name_Hall '-P 2ybc'
_symmetry_space_group_name_H-M 'P 1 21/c 1'
_atom_sites_solution_hydrogens mixed
_audit_creation_method SHELXL-2014/7
_audit_update_record
;
2016-04-12 deposited with the CCDC.
2016-07-07 downloaded from the CCDC.
;
_cell_angle_alpha 90
_cell_angle_beta 108.778(4)
_cell_angle_gamma 90
_cell_formula_units_Z 4
_cell_length_a 9.856(3)
_cell_length_b 6.681(2)
_cell_length_c 9.172(3)
_cell_measurement_reflns_used 3311
_cell_measurement_temperature 100(2)
_cell_measurement_theta_max 30.53
_cell_measurement_theta_min 4.37
_cell_volume 571.8(3)
_computing_cell_refinement 'Bruker SMART'
_computing_data_collection 'Bruker SMART'
_computing_data_reduction 'Bruker SAINT'
_computing_molecular_graphics 'Bruker SHELXTL'
_computing_publication_material 'Bruker SHELXTL'
_computing_structure_refinement 'SHELXL-2014/7 (Sheldrick, 2014)'
_computing_structure_solution 'Bruker SHELXTL'
_diffrn_ambient_temperature 100(2)
_diffrn_measured_fraction_theta_full 0.995
_diffrn_measured_fraction_theta_max 0.996
_diffrn_measurement_device_type 'Bruker with CCD area detector'
_diffrn_measurement_method 'phi and omega scans'
_diffrn_radiation_type MoK\a
_diffrn_radiation_wavelength 0.71073
_diffrn_reflns_av_R_equivalents 0.0212
_diffrn_reflns_av_unetI/netI 0.0167
_diffrn_reflns_Laue_measured_fraction_full 0.995
_diffrn_reflns_Laue_measured_fraction_max 0.996
_diffrn_reflns_limit_h_max 12
_diffrn_reflns_limit_h_min -12
_diffrn_reflns_limit_k_max 8
_diffrn_reflns_limit_k_min -8
_diffrn_reflns_limit_l_max 11
_diffrn_reflns_limit_l_min -11
_diffrn_reflns_number 4625
_diffrn_reflns_point_group_measured_fraction_full 0.995
_diffrn_reflns_point_group_measured_fraction_max 0.996
_diffrn_reflns_theta_full 25.242
_diffrn_reflns_theta_max 25.966
_diffrn_reflns_theta_min 4.368
_exptl_absorpt_coefficient_mu 0.088
_exptl_absorpt_correction_type none
_exptl_crystal_colour colorless
_exptl_crystal_density_diffrn 1.210
_exptl_crystal_description prism
_exptl_crystal_F_000 232
_exptl_crystal_size_max 0.408
_exptl_crystal_size_mid 0.282
_exptl_crystal_size_min 0.255
_refine_diff_density_max 0.278
_refine_diff_density_min -0.185
_refine_diff_density_rms 0.042
_refine_ls_extinction_method none
_refine_ls_goodness_of_fit_ref 1.041
_refine_ls_hydrogen_treatment mixed
_refine_ls_matrix_type full
_refine_ls_number_parameters 80
_refine_ls_number_reflns 1114
_refine_ls_number_restraints 0
_refine_ls_restrained_S_all 1.041
_refine_ls_R_factor_all 0.0363
_refine_ls_R_factor_gt 0.0337
_refine_ls_shift/su_max 0.001
_refine_ls_shift/su_mean 0.000
_refine_ls_structure_factor_coef Fsqd
_refine_ls_weighting_details 'w=1/[\s^2^(Fo^2^)+(0.0508P)^2^+0.2207P] where P=(Fo^2^+2Fc^2^)/3'
_refine_ls_weighting_scheme calc
_refine_ls_wR_factor_gt 0.0910
_refine_ls_wR_factor_ref 0.0936
_reflns_Friedel_coverage 0.000
_reflns_number_gt 1032
_reflns_number_total 1114
_reflns_threshold_expression 'I > 2\s(I)'
_cod_data_source_file c6ce01083k1.cif
_cod_data_source_block PZ-H2O
_cod_depositor_comments 'Adding full bibliography for 7225856--7225859.cif.'
_cod_database_code 7225857
_shelx_shelxl_version_number 2014/7
_shelx_space_group_comment
;
The symmetry employed for this shelxl refinement is uniquely defined
by the following loop, which should always be used as a source of
symmetry information in preference to the above space-group names.
They are only intended as comments.
;
_shelx_estimated_absorpt_t_min 0.965
_shelx_estimated_absorpt_t_max 0.978

loop_
_space_group_symop_operation_xyz
'x, y, z'
'-x, y+1/2, -z+1/2'
'-x, -y, -z'
'x, -y-1/2, z-1/2'

loop_
_atom_site_label
_atom_site_type_symbol
_atom_site_fract_x
_atom_site_fract_y
_atom_site_fract_z
_atom_site_U_iso_or_equiv
_atom_site_adp_type
_atom_site_occupancy
_atom_site_site_symmetry_order
_atom_site_calc_flag
_atom_site_refinement_flags_posn
_atom_site_refinement_flags_adp
O1 O 0.22313(9) 0.08354(12) 0.64085(9) 0.0187(2) Uani 1 1 d . .
H1O H 0.268(2) 0.089(3) 0.576(2) 0.048(5) Uiso 1 1 d . .
H2O H 0.141(2) 0.148(3) 0.600(2) 0.063(6) Uiso 1 1 d . .
N1 N 0.37871(10) 0.12048(14) 0.42187(11) 0.0170(3) Uani 1 1 d . .
H1N H 0.3343(15) 0.206(2) 0.3470(17) 0.021(3) Uiso 1 1 d . .
N2 N 0.04297(10) 0.70430(14) 0.52549(10) 0.0164(3) Uani 1 1 d . .
H2N H 0.0940(18) 0.799(3) 0.5649(19) 0.042(5) Uiso 1 1 d . .
C1 C 0.11639(11) 0.56583(16) 0.45136(12) 0.0142(3) Uani 1 1 d . .
H1A H 0.1978 0.5058 0.5287 0.017 Uiso 1 1 calc R U
H1B H 0.1516 0.6387 0.3794 0.017 Uiso 1 1 calc R U
C2 C -0.01342(11) 0.59708(16) 0.63351(12) 0.0146(3) Uani 1 1 d . .
H2A H -0.0629 0.6902 0.6801 0.017 Uiso 1 1 calc R U
H2B H 0.0651 0.5378 0.7149 0.017 Uiso 1 1 calc R U
C3 C 0.40913(11) -0.06672(17) 0.35418(12) 0.0171(3) Uani 1 1 d . .
H3A H 0.4685 -0.0390 0.2903 0.021 Uiso 1 1 calc R U
H3B H 0.3202 -0.1261 0.2898 0.021 Uiso 1 1 calc R U
C4 C 0.51389(12) 0.21145(16) 0.51829(12) 0.0182(3) Uani 1 1 d . .
H4A H 0.4941 0.3355 0.5626 0.022 Uiso 1 1 calc R U
H4B H 0.5741 0.2418 0.4558 0.022 Uiso 1 1 calc R U

loop_
_atom_site_aniso_label
_atom_site_aniso_U_11
_atom_site_aniso_U_22
_atom_site_aniso_U_33
_atom_site_aniso_U_23
_atom_site_aniso_U_13
_atom_site_aniso_U_12
O1 0.0173(4) 0.0224(5) 0.0175(4) 0.0001(3) 0.0071(3) -0.0013(3)
N1 0.0152(5) 0.0194(5) 0.0157(5) 0.0051(4) 0.0042(4) 0.0042(4)
N2 0.0196(5) 0.0115(5) 0.0200(5) -0.0017(4) 0.0091(4) -0.0024(4)
C1 0.0139(5) 0.0153(5) 0.0145(5) 0.0013(4) 0.0059(4) -0.0010(4)
C2 0.0158(5) 0.0150(5) 0.0134(5) -0.0016(4) 0.0055(4) -0.0004(4)
C3 0.0163(5) 0.0210(6) 0.0134(5) -0.0001(4) 0.0038(4) -0.0018(4)
C4 0.0208(6) 0.0155(5) 0.0187(6) 0.0007(4) 0.0069(4) -0.0001(4)

loop_
_atom_type_symbol
_atom_type_description
_atom_type_scat_dispersion_real
_atom_type_scat_dispersion_imag
_atom_type_scat_source
C C 0.0033 0.0016 'International Tables Vol C Tables 4.2.6.8 and 6.1.1.4'
H H 0.0000 0.0000 'International Tables Vol C Tables 4.2.6.8 and 6.1.1.4'
N N 0.0061 0.0033 'International Tables Vol C Tables 4.2.6.8 and 6.1.1.4'
O O 0.0106 0.0060 'International Tables Vol C Tables 4.2.6.8 and 6.1.1.4'

loop_
_geom_angle_atom_site_label_1
_geom_angle_atom_site_label_2
_geom_angle_atom_site_label_3
_geom_angle
_geom_angle_site_symmetry_3
C3 N1 C4 109.68(9) .
C2 N2 C1 110.78(9) .
N2 C1 C2 109.91(9) 3_566
N2 C2 C1 109.80(9) 3_566
N1 C3 C4 109.62(9) 3_656
N1 C4 C3 109.32(9) 3_656

loop_
_geom_bond_atom_site_label_1
_geom_bond_atom_site_label_2
_geom_bond_distance
_geom_bond_site_symmetry_2
N1 C3 1.4694(15) .
N1 C4 1.4725(15) .
N2 C2 1.4691(14) .
N2 C1 1.4692(14) .
C1 C2 1.5204(15) 3_566
C2 C1 1.5204(15) 3_566
C3 C4 1.5190(15) 3_656
C4 C3 1.5190(15) 3_656

loop_
_geom_hbond_atom_site_label_D
_geom_hbond_atom_site_label_H
_geom_hbond_atom_site_label_A
_geom_hbond_distance_DH
_geom_hbond_distance_HA
_geom_hbond_distance_DA
_geom_hbond_angle_DHA
_geom_hbond_site_symmetry_A
O1 H1O N1 0.86(2) 2.05(2) 2.9033(14) 176.5(18) .
O1 H2O N2 0.89(2) 2.06(2) 2.9393(14) 171.6(19) 3_566
N1 H1N O1 0.890(15) 2.330(16) 3.2187(14) 176.5(13) 4_565
N2 H2N O1 0.819(19) 2.267(19) 3.0793(14) 171.9(16) 1_565
